data_7704098
loop_
_publ_author_name
'Zhao, Xue-Yan'
'Liang, Bing'
'Xiong, Ke-Cai'
'Shi, Yu-Wen'
'Yang, Si-Lei'
'Wei, Ting-Yu'
'Zhang, Hui'
'Zhang, Qing-Fu'
'Gai, Yan-Li'

_publ_section_title
;
 Two novel lead-based coordination polymers for luminescence sensing of
 anions, cations and small organic molecules.
;
_journal_issue 17
_journal_name_full 'Dalton transactions (Cambridge, England : 2003)'
_journal_page_first 5695
_journal_page_last 5702
_journal_paper_doi 10.1039/d0dt00533a
_journal_volume 49
_journal_year 2020
_chemical_formula_moiety 'C15.50 H12 N O7 Pb'
_chemical_formula_sum 'C15.5 H12 N O7 Pb'
_chemical_formula_weight 531.45
_space_group_crystal_system orthorhombic
_space_group_IT_number 29
_space_group_name_Hall 'P 2c -2ac'
_space_group_name_H-M_alt 'P c a 21'
_atom_sites_solution_hydrogens geom
_audit_creation_method SHELXL-2018/3
_audit_update_record
;
2020-03-25 deposited with the CCDC.	2020-03-30 downloaded from the CCDC.
;
_cell_angle_alpha 90
_cell_angle_beta 90
_cell_angle_gamma 90
_cell_formula_units_Z 4
_cell_length_a 24.1364(16)
_cell_length_b 8.7914(6)
_cell_length_c 7.5418(5)
_cell_measurement_reflns_used 6592
_cell_measurement_temperature 296(2)
_cell_measurement_theta_max 28.28
_cell_measurement_theta_min 2.47
_cell_volume 1600.32(19)
_computing_cell_refinement 'Bruker SAINT'
_computing_data_collection 'Bruker APEX2'
_computing_data_reduction 'Bruker SAINT'
_computing_molecular_graphics 'Bruker SHELXTL'
_computing_publication_material 'Bruker SHELXTL'
_computing_structure_refinement 'SHELXL-2018/3 (Sheldrick, 2018)'
_computing_structure_solution 'SHELXL-2018/3 (Sheldrick, 2018)'
_diffrn_ambient_temperature 296(2)
_diffrn_measured_fraction_theta_full 0.990
_diffrn_measured_fraction_theta_max 0.989
_diffrn_measurement_device_type 'Bruker APEX-II CCD'
_diffrn_measurement_method '\f and \w scans'
_diffrn_radiation_type MoK\a
_diffrn_radiation_wavelength 0.71073
_diffrn_reflns_av_R_equivalents 0.0276
_diffrn_reflns_av_unetI/netI 0.0374
_diffrn_reflns_Laue_measured_fraction_full 0.990
_diffrn_reflns_Laue_measured_fraction_max 0.989
_diffrn_reflns_limit_h_max 29
_diffrn_reflns_limit_h_min -29
_diffrn_reflns_limit_k_max 10
_diffrn_reflns_limit_k_min -10
_diffrn_reflns_limit_l_max 9
_diffrn_reflns_limit_l_min -9
_diffrn_reflns_number 10028
_diffrn_reflns_point_group_measured_fraction_full 0.989
_diffrn_reflns_point_group_measured_fraction_max 0.988
_diffrn_reflns_theta_full 25.242
_diffrn_reflns_theta_max 26.367
_diffrn_reflns_theta_min 3.185
_diffrn_source 'sealed tube'
_exptl_absorpt_coefficient_mu 10.581
_exptl_absorpt_correction_T_max 0.300
_exptl_absorpt_correction_T_min 0.277
_exptl_absorpt_correction_type multi-scan
_exptl_absorpt_process_details 'SADABS-2008/1 - Sheldrick, G.M. (2008) SADABS, Version 2008/1. Bruker AXS Inc., Madison.'
_exptl_crystal_colour Yellow
_exptl_crystal_density_diffrn 2.206
_exptl_crystal_description Prism
_exptl_crystal_F_000 1000
_exptl_crystal_size_max 0.250
_exptl_crystal_size_mid 0.180
_exptl_crystal_size_min 0.150
_refine_diff_density_max 1.048
_refine_diff_density_min -0.950
_refine_diff_density_rms 0.103
_refine_ls_abs_structure_details
;
 Refined as an inversion twin.
;
_refine_ls_abs_structure_Flack 0.036(12)
_refine_ls_extinction_method none
_refine_ls_goodness_of_fit_ref 1.076
_refine_ls_hydrogen_treatment constr
_refine_ls_matrix_type full
_refine_ls_number_parameters 228
_refine_ls_number_reflns 3236
_refine_ls_number_restraints 2
_refine_ls_restrained_S_all 1.076
_refine_ls_R_factor_all 0.0251
_refine_ls_R_factor_gt 0.0225
_refine_ls_shift/su_max 0.001
_refine_ls_shift/su_mean 0.000
_refine_ls_structure_factor_coef Fsqd
_refine_ls_weighting_details 'w=1/[\s^2^(Fo^2^)+(0.0192P)^2^+0.4328P] where P=(Fo^2^+2Fc^2^)/3'
_refine_ls_weighting_scheme calc
_refine_ls_wR_factor_gt 0.0521
_refine_ls_wR_factor_ref 0.0529
_reflns_Friedel_coverage 0.848
_reflns_Friedel_fraction_full 0.989
_reflns_Friedel_fraction_max 0.986
_reflns_number_gt 3010
_reflns_number_total 3236
_reflns_threshold_expression 'I > 2\s(I)'
_cod_data_source_file d0dt00533a2.cif
_cod_data_source_block 1
_cod_depositor_comments 'Adding full bibliography for 7704097--7704098.cif.'
_cod_original_formula_sum 'C15.50 H12 N O7 Pb'
_cod_database_code 7704098
_shelx_shelxl_version_number 2018/3
_shelx_space_group_comment
;
The symmetry employed for this shelxl refinement is uniquely defined
by the following loop, which should always be used as a source of
symmetry information in preference to the above space-group names.
They are only intended as comments.
;
_shelx_estimated_absorpt_t_min 0.177
_shelx_estimated_absorpt_t_max 0.300

loop_
_space_group_symop_operation_xyz
'x, y, z'
'-x, -y, z+1/2'
'-x+1/2, y, z+1/2'
'x+1/2, -y, z'

loop_
_atom_site_label
_atom_site_type_symbol
_atom_site_fract_x
_atom_site_fract_y
_atom_site_fract_z
_atom_site_U_iso_or_equiv
_atom_site_adp_type
_atom_site_occupancy
_atom_site_site_symmetry_order
_atom_site_calc_flag
_atom_site_refinement_flags_posn
_atom_site_refinement_flags_adp
_atom_site_refinement_flags_occupancy
_atom_site_disorder_assembly
_atom_site_disorder_group
Pb1 Pb 0.04108(2) 1.03607(2) 0.58159(9) 0.02498(9) Uani 1 1 d . . . . .
O1 O 0.1395(3) 1.0649(7) 0.6466(8) 0.0425(16) Uani 1 1 d . . . . .
O2 O 0.1174(3) 0.8464(7) 0.5309(7) 0.0432(16) Uani 1 1 d . . . . .
O3 O 0.4498(3) 0.3254(7) 0.1865(7) 0.0405(15) Uani 1 1 d . . . . .
O4 O 0.4616(3) 0.1546(8) 0.4008(9) 0.043(2) Uani 1 1 d . . . . .
O5 O 0.4206(3) 0.1391(8) 0.7945(8) 0.0483(17) Uani 1 1 d . . . . .
O6 O 0.5086(2) 0.2073(6) 0.7674(7) 0.0343(12) Uani 1 1 d . . . . .
O7 O 0.1907(8) 1.341(2) 0.808(4) 0.127(13) Uani 0.5 1 d . . P . .
O8 O 0.3018(15) 1.345(4) 0.828(3) 0.147(12) Uiso 0.5 1 d D . P . .
H8 H 0.279841 1.408332 0.789966 0.177 Uiso 0.5 1 calc R U P . .
N1 N 0.4051(3) 0.6533(7) 0.5441(7) 0.0247(16) Uani 1 1 d . . . . .
C1 C 0.1528(3) 0.9397(7) 0.583(2) 0.0299(14) Uani 1 1 d . . . . .
C2 C 0.2136(3) 0.9025(8) 0.5579(13) 0.0300(18) Uani 1 1 d . . . . .
C3 C 0.2528(4) 1.0066(9) 0.606(2) 0.040(3) Uani 1 1 d . . . . .
H3 H 0.242080 1.100057 0.653020 0.048 Uiso 1 1 calc R U . . .
C4 C 0.3091(3) 0.9723(9) 0.586(3) 0.042(2) Uani 1 1 d . . . . .
H4 H 0.335778 1.044179 0.615601 0.051 Uiso 1 1 calc R U . . .
C5 C 0.3247(4) 0.8331(9) 0.5225(9) 0.0329(19) Uani 1 1 d . . . . .
C6 C 0.2847(4) 0.7254(10) 0.4798(11) 0.041(2) Uani 1 1 d . . . . .
H6 H 0.295426 0.630654 0.437010 0.049 Uiso 1 1 calc R U . . .
C7 C 0.2293(4) 0.7584(9) 0.5005(11) 0.0359(19) Uani 1 1 d . . . . .
H7 H 0.202613 0.684906 0.476400 0.043 Uiso 1 1 calc R U . . .
C8 C 0.3851(4) 0.8047(9) 0.4849(11) 0.0365(19) Uani 1 1 d . . . . .
H8A H 0.391356 0.814062 0.358275 0.044 Uiso 1 1 calc R U . . .
H8B H 0.406894 0.882765 0.543296 0.044 Uiso 1 1 calc R U . . .
C9 C 0.4074(4) 0.6264(11) 0.7221(11) 0.032(2) Uani 1 1 d . . . . .
H9 H 0.396708 0.701964 0.801338 0.038 Uiso 1 1 calc R U . . .
C10 C 0.4248(4) 0.4925(12) 0.7831(12) 0.032(2) Uani 1 1 d . . . . .
H10 H 0.427113 0.476199 0.904691 0.039 Uiso 1 1 calc R U . . .
C11 C 0.4399(5) 0.3749(12) 0.6647(14) 0.026(2) Uani 1 1 d . . . . .
C12 C 0.4369(5) 0.4055(12) 0.4824(13) 0.023(2) Uani 1 1 d . . . . .
C13 C 0.4192(4) 0.5462(9) 0.4300(12) 0.027(2) Uani 1 1 d . . . . .
H13 H 0.417089 0.567320 0.309366 0.033 Uiso 1 1 calc R U . . .
C14 C 0.4515(3) 0.2858(10) 0.3475(11) 0.0271(17) Uani 1 1 d . . . . .
C15 C 0.4579(4) 0.2257(12) 0.7445(12) 0.032(2) Uani 1 1 d . . . . .
C16 C 0.3165(15) 1.382(4) 1.008(3) 0.105(11) Uiso 0.5 1 d D . P . .
H16A H 0.349505 1.328009 1.040756 0.157 Uiso 0.5 1 calc R U P . .
H16B H 0.286818 1.354028 1.085913 0.157 Uiso 0.5 1 calc R U P . .
H16C H 0.323120 1.489715 1.017406 0.157 Uiso 0.5 1 calc R U P . .

loop_
_atom_site_aniso_label
_atom_site_aniso_U_11
_atom_site_aniso_U_22
_atom_site_aniso_U_33
_atom_site_aniso_U_23
_atom_site_aniso_U_13
_atom_site_aniso_U_12
Pb1 0.02338(14) 0.02698(14) 0.02456(12) -0.0002(2) 0.0001(3) 0.00015(9)
O1 0.029(3) 0.046(4) 0.052(4) -0.014(3) -0.005(2) 0.009(3)
O2 0.032(3) 0.047(3) 0.051(4) -0.009(2) -0.002(2) 0.002(3)
O3 0.059(4) 0.033(3) 0.030(3) -0.001(2) -0.003(3) 0.002(3)
O4 0.068(6) 0.029(4) 0.033(3) -0.001(3) -0.010(3) 0.013(3)
O5 0.038(4) 0.055(4) 0.052(4) 0.025(3) -0.014(3) -0.014(3)
O6 0.031(4) 0.031(3) 0.041(3) -0.002(2) -0.008(3) 0.005(3)
O7 0.045(11) 0.048(10) 0.29(4) -0.069(16) 0.014(15) 0.010(8)
N1 0.024(3) 0.029(3) 0.022(4) 0.004(3) 0.002(3) 0.002(2)
C1 0.029(4) 0.034(3) 0.027(3) 0.005(7) -0.001(7) 0.007(3)
C2 0.032(4) 0.037(3) 0.020(5) -0.002(3) 0.000(3) 0.012(3)
C3 0.034(4) 0.030(4) 0.056(10) -0.011(5) -0.006(5) 0.007(3)
C4 0.024(4) 0.041(4) 0.061(5) -0.024(7) 0.009(9) 0.001(3)
C5 0.030(4) 0.036(4) 0.033(4) 0.006(3) 0.003(3) 0.003(4)
C6 0.044(6) 0.033(4) 0.046(5) -0.009(3) 0.005(4) 0.006(4)
C7 0.027(5) 0.032(4) 0.048(4) -0.005(3) 0.002(4) -0.008(4)
C8 0.039(5) 0.027(4) 0.044(4) 0.002(3) 0.006(4) 0.006(4)
C9 0.027(5) 0.043(5) 0.026(4) -0.010(4) 0.003(4) 0.007(4)
C10 0.035(5) 0.037(5) 0.025(4) -0.003(4) -0.001(4) 0.008(4)
C11 0.019(5) 0.030(5) 0.030(4) -0.004(4) 0.000(4) 0.005(4)
C12 0.018(5) 0.025(5) 0.027(5) -0.003(4) 0.000(4) 0.001(4)
C13 0.032(5) 0.021(5) 0.028(5) 0.000(3) 0.004(4) 0.004(4)
C14 0.025(4) 0.030(5) 0.026(4) -0.003(3) 0.001(3) -0.001(3)
C15 0.041(6) 0.027(5) 0.027(5) -0.008(4) -0.005(4) 0.002(4)

loop_
_atom_type_symbol
_atom_type_description
_atom_type_scat_dispersion_real
_atom_type_scat_dispersion_imag
_atom_type_scat_source
C C 0.0033 0.0016 'International Tables Vol C Tables 4.2.6.8 and 6.1.1.4'
H H 0.0000 0.0000 'International Tables Vol C Tables 4.2.6.8 and 6.1.1.4'
N N 0.0061 0.0033 'International Tables Vol C Tables 4.2.6.8 and 6.1.1.4'
O O 0.0106 0.0060 'International Tables Vol C Tables 4.2.6.8 and 6.1.1.4'
Pb Pb -3.3944 10.1111 'International Tables Vol C Tables 4.2.6.8 and 6.1.1.4'

loop_
_geom_angle_atom_site_label_1
_geom_angle_atom_site_label_2
_geom_angle_atom_site_label_3
_geom_angle
_geom_angle_site_symmetry_1
_geom_angle_site_symmetry_3
_geom_angle_publ_flag
O1 Pb1 O2 52.1(2) . . ?
O1 Pb1 O5 77.2(2) . 3_564 ?
O2 Pb1 O5 80.72(19) . 3_564 ?
O1 Pb1 O4 78.4(2) . 3_565 ?
O2 Pb1 O4 114.9(2) . 3_565 ?
O5 Pb1 O4 130.8(2) 3_564 3_565 ?
O1 Pb1 O3 76.2(2) . 3_565 ?
O2 Pb1 O3 128.0(2) . 3_565 ?
O5 Pb1 O3 83.2(2) 3_564 3_565 ?
O4 Pb1 O3 49.65(19) 3_565 3_565 ?
O1 Pb1 O6 105.3(2) . 4_465 ?
O2 Pb1 O6 76.35(19) . 4_465 ?
O5 Pb1 O6 147.6(2) 3_564 4_465 ?
O4 Pb1 O6 80.20(19) 3_565 4_465 ?
O3 Pb1 O6 129.06(16) 3_565 4_465 ?
C1 O1 Pb1 94.7(5) . . ?
C1 O2 Pb1 91.0(4) . . ?
C14 O3 Pb1 91.1(5) . 3_544 ?
C14 O4 Pb1 93.8(5) . 3_544 ?
C15 O5 Pb1 102.4(5) . 3_545 ?
C15 O6 Pb1 108.6(6) . 4_565 ?
C16 O8 H8 109.5 . . ?
C13 N1 C9 120.5(7) . . ?
C13 N1 C8 121.8(6) . . ?
C9 N1 C8 117.7(7) . . ?
O1 C1 O2 121.7(7) . . ?
O1 C1 C2 119.3(7) . . ?
O2 C1 C2 118.9(8) . . ?
C3 C2 C7 120.3(7) . . ?
C3 C2 C1 119.5(8) . . ?
C7 C2 C1 119.9(7) . . ?
C2 C3 C4 119.9(8) . . ?
C2 C3 H3 120.1 . . ?
C4 C3 H3 120.1 . . ?
C5 C4 C3 120.0(8) . . ?
C5 C4 H4 120.0 . . ?
C3 C4 H4 120.0 . . ?
C4 C5 C6 119.9(8) . . ?
C4 C5 C8 118.8(7) . . ?
C6 C5 C8 121.1(7) . . ?
C7 C6 C5 120.4(8) . . ?
C7 C6 H6 119.8 . . ?
C5 C6 H6 119.8 . . ?
C6 C7 C2 119.4(8) . . ?
C6 C7 H7 120.3 . . ?
C2 C7 H7 120.3 . . ?
N1 C8 C5 113.9(7) . . ?
N1 C8 H8A 108.8 . . ?
C5 C8 H8A 108.8 . . ?
N1 C8 H8B 108.8 . . ?
C5 C8 H8B 108.8 . . ?
H8A C8 H8B 107.7 . . ?
C10 C9 N1 120.4(8) . . ?
C10 C9 H9 119.8 . . ?
N1 C9 H9 119.8 . . ?
C9 C10 C11 120.6(9) . . ?
C9 C10 H10 119.7 . . ?
C11 C10 H10 119.7 . . ?
C12 C11 C10 117.7(10) . . ?
C12 C11 C15 125.0(10) . . ?
C10 C11 C15 117.3(9) . . ?
C13 C12 C11 118.2(10) . . ?
C13 C12 C14 120.7(9) . . ?
C11 C12 C14 121.1(10) . . ?
N1 C13 C12 122.5(8) . . ?
N1 C13 H13 118.7 . . ?
C12 C13 H13 118.7 . . ?
O4 C14 O3 124.9(8) . . ?
O4 C14 C12 118.4(8) . . ?
O3 C14 C12 116.7(8) . . ?
O5 C15 O6 126.3(9) . . ?
O5 C15 C11 116.5(8) . . ?
O6 C15 C11 116.9(9) . . ?
O8 C16 H16A 109.5 . . ?
O8 C16 H16B 109.5 . . ?
H16A C16 H16B 109.5 . . ?
O8 C16 H16C 109.5 . . ?
H16A C16 H16C 109.5 . . ?
H16B C16 H16C 109.5 . . ?

loop_
_geom_bond_atom_site_label_1
_geom_bond_atom_site_label_2
_geom_bond_distance
_geom_bond_site_symmetry_2
_geom_bond_publ_flag
Pb1 O1 2.438(6) . ?
Pb1 O2 2.514(6) . ?
Pb1 O5 2.523(6) 3_564 ?
Pb1 O4 2.624(7) 3_565 ?
Pb1 O3 2.673(6) 3_565 ?
Pb1 O6 2.675(5) 4_465 ?
O1 C1 1.244(11) . ?
O2 C1 1.248(11) . ?
O3 C14 1.264(10) . ?
O4 C14 1.245(11) . ?
O5 C15 1.239(11) . ?
O6 C15 1.245(10) . ?
O8 C16 1.443(14) . ?
O8 H8 0.8200 . ?
N1 C13 1.320(11) . ?
N1 C9 1.364(11) . ?
N1 C8 1.485(10) . ?
C1 C2 1.514(10) . ?
C2 C3 1.366(12) . ?
C2 C7 1.392(11) . ?
C3 C4 1.400(12) . ?
C3 H3 0.9300 . ?
C4 C5 1.368(11) . ?
C4 H4 0.9300 . ?
C5 C6 1.390(12) . ?
C5 C8 1.505(12) . ?
C6 C7 1.378(12) . ?
C6 H6 0.9300 . ?
C7 H7 0.9300 . ?
C8 H8A 0.9700 . ?
C8 H8B 0.9700 . ?
C9 C10 1.332(13) . ?
C9 H9 0.9300 . ?
C10 C11 1.413(14) . ?
C10 H10 0.9300 . ?
C11 C12 1.403(10) . ?
C11 C15 1.507(15) . ?
C12 C13 1.367(14) . ?
C12 C14 1.506(13) . ?
C13 H13 0.9300 . ?
C16 H16A 0.9600 . ?
C16 H16B 0.9600 . ?
C16 H16C 0.9600 . ?
